data_7033278
loop_
_publ_author_name
'Liu, Lei-Lei'
'Yu, Cai-Xia'
'Ma, Feng-Ji'
'Li, Ya-Ru'
'Han, Jing-Jing'
'Lin, Lu'
'Ma, Lu-Fang'

_publ_section_title
;
 Structural diversity and photocatalytic properties of Cd(II) coordination
 polymers constructed by a flexible V-shaped bipyridyl benzene ligand and
 dicarboxylate derivatives.
;
_journal_issue 4
_journal_name_full 'Dalton transactions (Cambridge, England : 2003)'
_journal_page_first 1636
_journal_page_last 1645
_journal_paper_doi 10.1039/c4dt03271c
_journal_volume 44
_journal_year 2015
_chemical_formula_moiety 'C54 H43 Cd2 N4 O12'
_chemical_formula_sum 'C54 H43 Cd2 N4 O12'
_chemical_formula_weight 1164.72
_chemical_name_systematic
; 
 ? 
;
_space_group_IT_number 2
_symmetry_cell_setting triclinic
_symmetry_space_group_name_Hall '-P 1'
_symmetry_space_group_name_H-M 'P -1'
_atom_sites_solution_hydrogens geom
_atom_sites_solution_primary direct
_atom_sites_solution_secondary difmap
_audit_creation_method SHELXL-97
_cell_angle_alpha 84.12(3)
_cell_angle_beta 78.31(3)
_cell_angle_gamma 84.81(3)
_cell_formula_units_Z 2
_cell_length_a 10.293(2)
_cell_length_b 13.662(3)
_cell_length_c 16.976(3)
_cell_measurement_reflns_used 4234
_cell_measurement_temperature 296(2)
_cell_measurement_theta_max 26.51
_cell_measurement_theta_min 2.43
_cell_volume 2319.4(8)
_computing_cell_refinement 'Bruker SAINT'
_computing_data_collection 'Bruker APEX2'
_computing_data_reduction 'Bruker SAINT  A '
_computing_molecular_graphics 'Bruker SHELXTL'
_computing_publication_material 'Bruker SHELXTL'
_computing_structure_refinement 'SHELXL-97 (Sheldrick, 1997)'
_computing_structure_solution 'SHELXS-97 (Sheldrick, 1990)'
_diffrn_ambient_temperature 296(2)
_diffrn_measured_fraction_theta_full 0.991
_diffrn_measured_fraction_theta_max 0.991
_diffrn_measurement_device_type 'Bruker APEX-II CCD'
_diffrn_measurement_method '\f and \w scans'
_diffrn_radiation_monochromator graphite
_diffrn_radiation_source 'fine-focus sealed tube'
_diffrn_radiation_type MoK\a
_diffrn_radiation_wavelength 0.71073
_diffrn_reflns_av_R_equivalents 0.0362
_diffrn_reflns_av_sigmaI/netI 0.0554
_diffrn_reflns_limit_h_max 12
_diffrn_reflns_limit_h_min -12
_diffrn_reflns_limit_k_max 15
_diffrn_reflns_limit_k_min -16
_diffrn_reflns_limit_l_max 20
_diffrn_reflns_limit_l_min -19
_diffrn_reflns_number 15904
_diffrn_reflns_theta_full 25.00
_diffrn_reflns_theta_max 25.00
_diffrn_reflns_theta_min 2.02
_diffrn_standards_number 0
_exptl_absorpt_coefficient_mu 0.990
_exptl_absorpt_correction_T_max 0.8658
_exptl_absorpt_correction_T_min 0.7233
_exptl_absorpt_correction_type multi-scan
_exptl_absorpt_process_details sadabs
_exptl_crystal_colour colourless
_exptl_crystal_density_diffrn 1.668
_exptl_crystal_density_method 'not measured'
_exptl_crystal_description rod
_exptl_crystal_F_000 1174
_exptl_crystal_size_max 0.35
_exptl_crystal_size_mid 0.25
_exptl_crystal_size_min 0.15
_refine_diff_density_max 3.448
_refine_diff_density_min -0.674
_refine_diff_density_rms 0.124
_refine_ls_extinction_method none
_refine_ls_goodness_of_fit_ref 1.028
_refine_ls_hydrogen_treatment constr
_refine_ls_matrix_type full
_refine_ls_number_parameters 651
_refine_ls_number_reflns 8108
_refine_ls_number_restraints 33
_refine_ls_restrained_S_all 1.030
_refine_ls_R_factor_all 0.0677
_refine_ls_R_factor_gt 0.0519
_refine_ls_shift/su_max 0.001
_refine_ls_shift/su_mean 0.000
_refine_ls_structure_factor_coef Fsqd
_refine_ls_weighting_details 'calc w=1/[\s^2^(Fo^2^)+(0.0943P)^2^+0.7652P] where P=(Fo^2^+2Fc^2^)/3'
_refine_ls_weighting_scheme calc
_refine_ls_wR_factor_gt 0.1370
_refine_ls_wR_factor_ref 0.1499
_reflns_number_gt 6272
_reflns_number_total 8108
_reflns_threshold_expression >2sigma(I)
_cod_data_source_file c4dt03271c2.cif
_cod_data_source_block 3
_cod_depositor_comments
;
The following automatic conversions were performed:

'_symmetry_cell_setting' value 'TRICLINIC' changed to 'triclinic'
according to
/usr/data/users/saulius/crontab/automatic-downloads/rss-feeds/RSC/lib/dictionaries/cif_core.dic
dictionary named 'cif_core.dic' version 2.4.2 from
2011-04-26.

'_refine_ls_hydrogen_treatment' value 'CONSTR' changed
to 'constr' according to
/usr/data/users/saulius/crontab/automatic-downloads/rss-feeds/RSC/lib/dictionaries/cif_core.dic
dictionary named 'cif_core.dic' version 2.4.2 from 2011-04-26.

Automatic conversion script
Id: cif_fix_values 2935 2014-11-11 08:27:57Z andrius 

 Adding full bibliography for 7033276--7033280.cif.
;
_cod_database_code 7033278

loop_
_symmetry_equiv_pos_as_xyz
'x, y, z'
'-x, -y, -z'

loop_
_atom_site_label
_atom_site_type_symbol
_atom_site_fract_x
_atom_site_fract_y
_atom_site_fract_z
_atom_site_U_iso_or_equiv
_atom_site_adp_type
_atom_site_occupancy
_atom_site_symmetry_multiplicity
_atom_site_calc_flag
_atom_site_refinement_flags
Cd1 Cd 0.12360(3) 0.42171(3) 0.83682(2) 0.03003(14) Uani 1 1 d .
Cd2 Cd 0.89462(3) 0.41808(3) 0.67445(2) 0.03130(14) Uani 1 1 d .
C1 C 0.1524(6) 0.6456(5) 0.7696(4) 0.0438(14) Uani 1 1 d .
H1 H 0.2129 0.6135 0.7304 0.053 Uiso 1 1 calc R
C2 C 0.1376(6) 0.7462(5) 0.7622(4) 0.0480(15) Uani 1 1 d .
H2 H 0.1906 0.7817 0.7200 0.058 Uiso 1 1 calc R
C3 C 0.0445(7) 0.7949(5) 0.8172(4) 0.0499(16) Uani 1 1 d .
H3 H 0.0318 0.8634 0.8118 0.060 Uiso 1 1 calc R
C4 C -0.0293(6) 0.7408(4) 0.8803(4) 0.0434(14) Uani 1 1 d .
C5 C -0.0068(5) 0.6394(4) 0.8848(3) 0.0370(13) Uani 1 1 d .
H5 H -0.0568 0.6026 0.9276 0.044 Uiso 1 1 calc R
C6 C -0.1389(8) 0.7885(5) 0.9410(4) 0.064(2) Uani 1 1 d .
H6A H -0.2248 0.7782 0.9293 0.076 Uiso 1 1 calc R
H6B H -0.1355 0.7584 0.9949 0.076 Uiso 1 1 calc R
C7 C -0.2111(6) 0.9460(4) 0.9893(4) 0.0456(15) Uani 1 1 d .
C8 C -0.3309(6) 0.9142(5) 1.0335(4) 0.0477(15) Uani 1 1 d .
H8 H -0.3571 0.8517 1.0301 0.057 Uiso 1 1 calc R
C9 C -0.4110(6) 0.9814(5) 1.0836(4) 0.0479(15) Uani 1 1 d .
C10 C -0.3721(7) 1.0746(5) 1.0864(5) 0.0601(19) Uani 1 1 d .
H10 H -0.4269 1.1188 1.1186 0.072 Uiso 1 1 calc R
C11 C -0.2526(7) 1.1024(5) 1.0416(5) 0.0595(18) Uani 1 1 d .
H11 H -0.2261 1.1649 1.0449 0.071 Uiso 1 1 calc R
C12 C -0.1709(7) 1.0386(5) 0.9917(4) 0.0560(17) Uani 1 1 d .
H12 H -0.0908 1.0580 0.9605 0.067 Uiso 1 1 calc R
C13 C -0.5765(6) 0.8659(5) 1.1329(4) 0.0501(16) Uani 1 1 d .
H13A H -0.5100 0.8146 1.1450 0.060 Uiso 1 1 calc R
H13B H -0.5951 0.8573 1.0804 0.060 Uiso 1 1 calc R
C14 C -0.7009(6) 0.8585(4) 1.1960(4) 0.0401(13) Uani 1 1 d .
C15 C -0.7777(7) 0.9389(5) 1.2276(5) 0.063(2) Uani 1 1 d .
H15 H -0.7526 1.0026 1.2105 0.076 Uiso 1 1 calc R
C16 C -0.8902(7) 0.9242(5) 1.2839(5) 0.066(2) Uani 1 1 d .
H16 H -0.9422 0.9780 1.3055 0.079 Uiso 1 1 calc R
C17 C -0.9278(6) 0.8290(5) 1.3093(4) 0.0504(16) Uani 1 1 d .
H17 H -1.0067 0.8202 1.3463 0.061 Uiso 1 1 calc R
C18 C -0.7419(6) 0.7681(5) 1.2266(4) 0.0453(15) Uani 1 1 d .
H18 H -0.6879 0.7137 1.2078 0.054 Uiso 1 1 calc R
C19 C 0.1823(5) 0.4042(4) 0.6315(3) 0.0316(12) Uani 1 1 d .
C20 C 0.3227(5) 0.3929(4) 0.5834(3) 0.0283(11) Uani 1 1 d .
C21 C 0.4285(5) 0.4121(4) 0.6169(3) 0.0283(11) Uani 1 1 d .
H21 H 0.4139 0.4332 0.6686 0.034 Uiso 1 1 calc R
C22 C 0.5583(5) 0.3991(4) 0.5718(3) 0.0288(11) Uani 1 1 d .
C23 C 0.5781(5) 0.3714(4) 0.4944(3) 0.0325(12) Uani 1 1 d .
H23 H 0.6643 0.3646 0.4645 0.039 Uiso 1 1 calc R
C24 C 0.4721(5) 0.3533(4) 0.4600(3) 0.0322(12) Uani 1 1 d .
C25 C 0.3448(5) 0.3637(4) 0.5054(3) 0.0304(11) Uani 1 1 d .
H25 H 0.2729 0.3510 0.4834 0.037 Uiso 1 1 calc R
C26 C 0.6758(5) 0.4139(4) 0.6090(3) 0.0308(12) Uani 1 1 d .
C27 C 0.4970(6) 0.3273(5) 0.3738(3) 0.0425(14) Uani 1 1 d .
H27A H 0.4235 0.2939 0.3653 0.064 Uiso 1 1 calc R
H27B H 0.5771 0.2850 0.3631 0.064 Uiso 1 1 calc R
H27C H 0.5063 0.3866 0.3381 0.064 Uiso 1 1 calc R
C28 C 0.3425(5) 0.4131(4) 0.9039(3) 0.0323(12) Uani 1 1 d .
C29 C 0.4629(5) 0.3984(4) 0.9425(3) 0.0285(11) Uani 1 1 d .
C30 C 0.4493(5) 0.3704(4) 1.0243(3) 0.0286(11) Uani 1 1 d .
H30 H 0.3648 0.3613 1.0549 0.034 Uiso 1 1 calc R
C31 C 0.5589(5) 0.3554(4) 1.0625(3) 0.0298(11) Uani 1 1 d .
C32 C 0.6841(5) 0.3675(4) 1.0146(3) 0.0292(11) Uani 1 1 d .
H32 H 0.7586 0.3574 1.0384 0.035 Uiso 1 1 calc R
C33 C 0.7004(5) 0.3940(4) 0.9326(3) 0.0270(11) Uani 1 1 d .
C34 C 0.5900(5) 0.4113(3) 0.8963(3) 0.0269(11) Uani 1 1 d .
H34 H 0.6006 0.4312 0.8414 0.032 Uiso 1 1 calc R
C35 C 0.8386(5) 0.4045(4) 0.8836(3) 0.0315(12) Uani 1 1 d .
C36 C 0.5406(6) 0.3310(5) 1.1521(3) 0.0427(14) Uani 1 1 d .
H36A H 0.6153 0.2892 1.1643 0.064 Uiso 1 1 calc R
H36B H 0.4606 0.2976 1.1710 0.064 Uiso 1 1 calc R
H36C H 0.5343 0.3908 1.1783 0.064 Uiso 1 1 calc R
C37 C 0.8092(6) 0.6396(5) 0.7089(4) 0.0453(15) Uani 1 1 d .
H37 H 0.7514 0.6053 0.7495 0.054 Uiso 1 1 calc R
C38 C 0.7998(6) 0.7409(5) 0.7039(4) 0.0550(17) Uani 1 1 d .
H38 H 0.7361 0.7745 0.7404 0.066 Uiso 1 1 calc R
C39 C 0.8850(7) 0.7921(5) 0.6444(4) 0.0508(16) Uani 1 1 d .
H39 H 0.8785 0.8607 0.6399 0.061 Uiso 1 1 calc R
C40 C 0.9802(6) 0.7414(4) 0.5916(4) 0.0423(14) Uani 1 1 d .
C41 C 0.9825(5) 0.6401(4) 0.6000(3) 0.0399(13) Uani 1 1 d .
H41 H 1.0454 0.6050 0.5641 0.048 Uiso 1 1 calc R
C42 C 1.0801(7) 0.7935(5) 0.5285(4) 0.0580(17) Uani 1 1 d U
H42A H 1.1540 0.7477 0.5082 0.070 Uiso 1 1 calc R
H42B H 1.0396 0.8216 0.4837 0.070 Uiso 1 1 calc R
C43 C 1.2126(7) 0.9325(5) 0.5191(4) 0.0598(18) Uani 1 1 d U
C44 C 1.2079(8) 1.0245(5) 0.5458(5) 0.066(2) Uani 1 1 d .
H44 H 1.1465 1.0414 0.5914 0.079 Uiso 1 1 calc R
C45 C 1.2945(8) 1.0912(6) 0.5048(5) 0.072(2) Uani 1 1 d .
H45 H 1.2896 1.1542 0.5218 0.086 Uiso 1 1 calc R
C46 C 1.3885(7) 1.0663(5) 0.4388(5) 0.062(2) Uani 1 1 d .
H46 H 1.4478 1.1116 0.4115 0.075 Uiso 1 1 calc R
C47 C 1.3935(6) 0.9732(5) 0.4137(4) 0.0527(17) Uani 1 1 d .
C48 C 1.3065(7) 0.9040(5) 0.4522(4) 0.0568(18) Uani 1 1 d .
H48 H 1.3104 0.8415 0.4345 0.068 Uiso 1 1 calc R
C49 C 1.5294(7) 0.8558(5) 0.3317(4) 0.0518(16) Uani 1 1 d .
H49A H 1.4596 0.8300 0.3108 0.062 Uiso 1 1 calc R
H49B H 1.5406 0.8159 0.3809 0.062 Uiso 1 1 calc R
C50 C 1.6567(6) 0.8515(4) 0.2708(4) 0.0454(15) Uani 1 1 d .
C51 C 1.7353(7) 0.9282(5) 0.2447(4) 0.0533(17) Uani 1 1 d .
H51 H 1.7091 0.9899 0.2635 0.064 Uiso 1 1 calc R
C52 C 1.8555(7) 0.9144(5) 0.1896(4) 0.0567(17) Uani 1 1 d .
C53 C 1.8912(6) 0.8206(5) 0.1645(4) 0.0472(15) Uani 1 1 d .
H53 H 1.9718 0.8099 0.1291 0.057 Uiso 1 1 calc R
C54 C 1.7000(6) 0.7628(4) 0.2399(3) 0.0412(14) Uani 1 1 d .
H54 H 1.6452 0.7109 0.2556 0.049 Uiso 1 1 calc R
N1 N 0.0822(4) 0.5915(3) 0.8316(3) 0.0347(10) Uani 1 1 d .
N2 N -0.8534(5) 0.7499(4) 1.2816(3) 0.0423(12) Uani 1 1 d .
N3 N 0.8992(4) 0.5891(4) 0.6572(3) 0.0374(11) Uani 1 1 d .
N4 N 1.8156(5) 0.7451(3) 0.1887(3) 0.0394(11) Uani 1 1 d .
O1 O -0.1236(5) 0.8884(3) 0.9375(3) 0.0652(14) Uani 1 1 d .
O2 O -0.5293(4) 0.9590(3) 1.1325(3) 0.0612(13) Uani 1 1 d .
O3 O 0.1601(4) 0.4450(3) 0.6955(2) 0.0397(9) Uani 1 1 d .
O4 O 0.0927(4) 0.3711(3) 0.6025(3) 0.0509(11) Uani 1 1 d .
O5 O 0.6581(4) 0.4381(3) 0.6791(2) 0.0404(9) Uani 1 1 d .
O6 O 0.7907(4) 0.3987(3) 0.5664(2) 0.0444(10) Uani 1 1 d .
O7 O 0.2312(3) 0.4018(3) 0.9483(2) 0.0405(9) Uani 1 1 d .
O8 O 0.3570(4) 0.4351(3) 0.8296(2) 0.0409(9) Uani 1 1 d .
O9 O 0.9341(4) 0.3796(3) 0.9192(3) 0.0501(11) Uani 1 1 d .
O10 O 0.8537(4) 0.4387(3) 0.8115(2) 0.0423(10) Uani 1 1 d .
O11 O 1.1246(6) 0.8679(4) 0.5648(3) 0.0852(16) Uani 1 1 d U
O12 O 1.4940(5) 0.9547(3) 0.3483(3) 0.0733(16) Uani 1 1 d .

loop_
_atom_site_aniso_label
_atom_site_aniso_U_11
_atom_site_aniso_U_22
_atom_site_aniso_U_33
_atom_site_aniso_U_23
_atom_site_aniso_U_13
_atom_site_aniso_U_12
Cd1 0.0179(2) 0.0406(2) 0.0304(2) -0.00467(17) -0.00128(16) -0.00171(16)
Cd2 0.0182(2) 0.0443(3) 0.0305(2) -0.00442(17) -0.00066(16) -0.00533(16)
C1 0.037(3) 0.054(4) 0.038(3) -0.008(3) 0.004(3) -0.008(3)
C2 0.044(4) 0.052(4) 0.042(4) 0.003(3) 0.009(3) -0.015(3)
C3 0.057(4) 0.038(3) 0.051(4) -0.001(3) -0.001(3) -0.007(3)
C4 0.041(3) 0.043(3) 0.044(3) -0.013(3) 0.001(3) -0.004(3)
C5 0.030(3) 0.042(3) 0.037(3) -0.001(3) 0.001(2) -0.007(2)
C6 0.071(5) 0.045(4) 0.063(5) -0.013(3) 0.020(4) -0.005(3)
C7 0.035(3) 0.044(3) 0.050(4) -0.005(3) 0.007(3) 0.002(3)
C8 0.038(4) 0.043(3) 0.057(4) -0.005(3) 0.006(3) -0.009(3)
C9 0.042(4) 0.048(4) 0.052(4) 0.001(3) -0.006(3) -0.007(3)
C10 0.051(4) 0.051(4) 0.073(5) -0.018(4) 0.006(4) -0.004(3)
C11 0.049(4) 0.045(4) 0.081(5) -0.006(4) -0.001(4) -0.011(3)
C12 0.048(4) 0.047(4) 0.065(4) 0.002(3) 0.010(3) -0.011(3)
C13 0.045(4) 0.047(4) 0.053(4) -0.011(3) 0.009(3) -0.006(3)
C14 0.032(3) 0.042(3) 0.043(3) -0.003(3) 0.001(3) -0.004(2)
C15 0.047(4) 0.055(4) 0.077(5) -0.006(4) 0.013(4) -0.003(3)
C16 0.050(4) 0.053(4) 0.080(5) -0.008(4) 0.023(4) -0.002(3)
C17 0.032(3) 0.055(4) 0.058(4) -0.007(3) 0.006(3) 0.001(3)
C18 0.034(3) 0.052(4) 0.046(3) -0.018(3) 0.007(3) -0.001(3)
C19 0.024(3) 0.040(3) 0.030(3) 0.005(2) -0.004(2) -0.006(2)
C20 0.020(3) 0.034(3) 0.029(3) -0.002(2) -0.002(2) -0.003(2)
C21 0.023(3) 0.037(3) 0.024(2) -0.002(2) -0.001(2) -0.005(2)
C22 0.019(3) 0.037(3) 0.031(3) 0.000(2) -0.008(2) -0.001(2)
C23 0.018(3) 0.044(3) 0.033(3) -0.001(2) 0.000(2) -0.002(2)
C24 0.027(3) 0.037(3) 0.031(3) -0.004(2) -0.002(2) -0.003(2)
C25 0.022(3) 0.039(3) 0.032(3) -0.006(2) -0.003(2) -0.008(2)
C26 0.022(3) 0.040(3) 0.031(3) -0.002(2) -0.005(2) -0.005(2)
C27 0.031(3) 0.063(4) 0.034(3) -0.013(3) 0.000(2) -0.011(3)
C28 0.020(3) 0.039(3) 0.040(3) -0.008(2) -0.006(2) -0.004(2)
C29 0.020(3) 0.033(3) 0.032(3) -0.006(2) -0.001(2) -0.005(2)
C30 0.016(2) 0.037(3) 0.032(3) -0.008(2) 0.003(2) -0.005(2)
C31 0.025(3) 0.032(3) 0.032(3) -0.005(2) -0.002(2) -0.005(2)
C32 0.023(3) 0.035(3) 0.029(3) -0.005(2) -0.002(2) -0.002(2)
C33 0.019(3) 0.031(3) 0.032(3) -0.010(2) -0.004(2) 0.000(2)
C34 0.023(3) 0.032(3) 0.026(3) -0.006(2) -0.004(2) -0.001(2)
C35 0.020(3) 0.043(3) 0.030(3) -0.006(2) 0.002(2) -0.002(2)
C36 0.038(3) 0.058(4) 0.031(3) 0.000(3) -0.005(2) -0.006(3)
C37 0.029(3) 0.053(4) 0.048(4) -0.005(3) 0.006(3) -0.007(3)
C38 0.036(4) 0.065(4) 0.060(4) -0.019(3) 0.010(3) -0.009(3)
C39 0.053(4) 0.040(3) 0.057(4) -0.009(3) -0.004(3) -0.002(3)
C40 0.045(4) 0.045(3) 0.038(3) -0.003(3) -0.009(3) -0.008(3)
C41 0.030(3) 0.051(4) 0.038(3) -0.009(3) -0.002(3) -0.001(3)
C42 0.066(4) 0.060(4) 0.044(4) -0.008(3) 0.004(3) -0.018(3)
C43 0.053(4) 0.062(4) 0.056(4) -0.015(3) 0.019(3) -0.019(3)
C44 0.065(5) 0.063(4) 0.061(5) -0.025(4) 0.018(4) -0.010(4)
C45 0.062(5) 0.053(4) 0.094(6) -0.017(4) 0.004(4) -0.002(4)
C46 0.055(4) 0.043(4) 0.078(5) -0.003(4) 0.013(4) -0.006(3)
C47 0.047(4) 0.043(4) 0.059(4) 0.000(3) 0.005(3) 0.000(3)
C48 0.067(5) 0.045(4) 0.051(4) -0.012(3) 0.013(3) -0.010(3)
C49 0.051(4) 0.046(4) 0.052(4) -0.011(3) 0.007(3) 0.000(3)
C50 0.045(4) 0.044(3) 0.042(3) -0.003(3) 0.002(3) 0.001(3)
C51 0.060(4) 0.040(3) 0.055(4) -0.006(3) 0.002(3) -0.005(3)
C52 0.051(4) 0.061(4) 0.056(4) -0.006(3) -0.002(3) -0.012(3)
C53 0.044(4) 0.052(4) 0.043(3) -0.006(3) 0.002(3) -0.007(3)
C54 0.037(3) 0.041(3) 0.041(3) 0.000(3) 0.002(3) -0.005(3)
N1 0.027(2) 0.040(3) 0.038(3) -0.009(2) -0.005(2) -0.003(2)
N2 0.035(3) 0.046(3) 0.041(3) -0.006(2) 0.004(2) 0.002(2)
N3 0.025(2) 0.048(3) 0.038(3) -0.003(2) -0.005(2) -0.004(2)
N4 0.034(3) 0.043(3) 0.036(3) -0.001(2) 0.002(2) -0.002(2)
O1 0.061(3) 0.043(3) 0.076(3) -0.011(2) 0.027(3) -0.006(2)
O2 0.046(3) 0.053(3) 0.075(3) -0.016(2) 0.019(2) -0.010(2)
O3 0.033(2) 0.054(2) 0.028(2) -0.0068(18) 0.0023(16) 0.0039(18)
O4 0.018(2) 0.080(3) 0.055(3) -0.020(2) -0.0002(18) -0.007(2)
O5 0.025(2) 0.067(3) 0.032(2) -0.0118(19) -0.0053(16) -0.0063(18)
O6 0.020(2) 0.076(3) 0.036(2) -0.013(2) -0.0007(17) -0.0034(18)
O7 0.0181(19) 0.063(3) 0.038(2) 0.0005(19) -0.0012(16) -0.0078(17)
O8 0.024(2) 0.067(3) 0.031(2) 0.0009(19) -0.0040(16) -0.0070(18)
O9 0.017(2) 0.079(3) 0.050(3) 0.003(2) -0.0008(18) -0.0007(19)
O10 0.032(2) 0.065(3) 0.029(2) -0.0021(19) 0.0021(16) -0.0151(19)
O11 0.091(4) 0.087(3) 0.067(3) -0.027(3) 0.035(3) -0.046(3)
O12 0.073(3) 0.043(3) 0.080(4) 0.000(2) 0.036(3) 0.000(2)

loop_
_atom_type_symbol
_atom_type_description
_atom_type_scat_dispersion_real
_atom_type_scat_dispersion_imag
_atom_type_scat_source
C C 0.0033 0.0016 'International Tables Vol C Tables 4.2.6.8 and 6.1.1.4'
H H 0.0000 0.0000 'International Tables Vol C Tables 4.2.6.8 and 6.1.1.4'
N N 0.0061 0.0033 'International Tables Vol C Tables 4.2.6.8 and 6.1.1.4'
O O 0.0106 0.0060 'International Tables Vol C Tables 4.2.6.8 and 6.1.1.4'
Cd Cd -0.8075 1.2024 'International Tables Vol C Tables 4.2.6.8 and 6.1.1.4'

loop_
_geom_angle_atom_site_label_1
_geom_angle_atom_site_label_2
_geom_angle_atom_site_label_3
_geom_angle
_geom_angle_site_symmetry_1
_geom_angle_site_symmetry_3
O9 Cd1 N1 98.47(16) 1_455 .
O9 Cd1 O3 126.18(15) 1_455 .
N1 Cd1 O3 84.88(15) . .
O9 Cd1 O7 89.48(14) 1_455 .
N1 Cd1 O7 97.99(15) . .
O3 Cd1 O7 143.61(13) . .
O9 Cd1 N4 91.04(17) 1_455 2_766
N1 Cd1 N4 167.33(16) . 2_766
O3 Cd1 N4 82.75(15) . 2_766
O7 Cd1 N4 90.40(15) . 2_766
O9 Cd1 O8 144.00(14) 1_455 .
N1 Cd1 O8 91.58(15) . .
O3 Cd1 O8 88.96(14) . .
O7 Cd1 O8 54.80(13) . .
N4 Cd1 O8 85.50(16) 2_766 .
O9 Cd1 C28 116.67(16) 1_455 .
N1 Cd1 C28 96.64(16) . .
O3 Cd1 C28 116.19(15) . .
O7 Cd1 C28 27.44(15) . .
N4 Cd1 C28 86.43(16) 2_766 .
O8 Cd1 C28 27.41(15) . .
O4 Cd2 O10 124.43(15) 1_655 .
O4 Cd2 N3 101.35(17) 1_655 .
O10 Cd2 N3 85.07(16) . .
O4 Cd2 O6 91.06(14) 1_655 .
O10 Cd2 O6 143.29(13) . .
N3 Cd2 O6 97.83(16) . .
O4 Cd2 N2 90.56(16) 1_655 2_567
O10 Cd2 N2 84.25(16) . 2_567
N3 Cd2 N2 167.18(16) . 2_567
O6 Cd2 N2 86.58(17) . 2_567
O4 Cd2 O5 145.81(14) 1_655 .
O10 Cd2 O5 88.70(14) . .
N3 Cd2 O5 88.54(15) . .
O6 Cd2 O5 54.98(13) . .
N2 Cd2 O5 84.14(15) 2_567 .
O4 Cd2 C26 118.64(15) 1_655 .
O10 Cd2 C26 115.60(15) . .
N3 Cd2 C26 94.84(16) . .
O6 Cd2 C26 27.82(14) . .
N2 Cd2 C26 83.43(16) 2_567 .
O5 Cd2 C26 27.23(14) . .
N1 C1 C2 122.1(6) . .
N1 C1 H1 119.0 . .
C2 C1 H1 119.0 . .
C1 C2 C3 119.9(6) . .
C1 C2 H2 120.0 . .
C3 C2 H2 120.0 . .
C2 C3 C4 118.8(6) . .
C2 C3 H3 120.6 . .
C4 C3 H3 120.6 . .
C3 C4 C5 118.0(5) . .
C3 C4 C6 122.0(5) . .
C5 C4 C6 119.8(5) . .
N1 C5 C4 123.6(5) . .
N1 C5 H5 118.2 . .
C4 C5 H5 118.2 . .
O1 C6 C4 109.7(5) . .
O1 C6 H6A 109.7 . .
C4 C6 H6A 109.7 . .
O1 C6 H6B 109.7 . .
C4 C6 H6B 109.7 . .
H6A C6 H6B 108.2 . .
C12 C7 O1 114.0(6) . .
C12 C7 C8 123.0(6) . .
O1 C7 C8 123.0(6) . .
C7 C8 C9 116.8(6) . .
C7 C8 H8 121.6 . .
C9 C8 H8 121.6 . .
O2 C9 C10 116.0(6) . .
O2 C9 C8 123.2(6) . .
C10 C9 C8 120.8(6) . .
C11 C10 C9 120.2(6) . .
C11 C10 H10 119.9 . .
C9 C10 H10 119.9 . .
C10 C11 C12 120.9(7) . .
C10 C11 H11 119.6 . .
C12 C11 H11 119.6 . .
C7 C12 C11 118.4(6) . .
C7 C12 H12 120.8 . .
C11 C12 H12 120.8 . .
O2 C13 C14 108.4(5) . .
O2 C13 H13A 110.0 . .
C14 C13 H13A 110.0 . .
O2 C13 H13B 110.0 . .
C14 C13 H13B 110.0 . .
H13A C13 H13B 108.4 . .
C18 C14 C15 116.5(6) . .
C18 C14 C13 119.4(5) . .
C15 C14 C13 124.1(6) . .
C16 C15 C14 119.4(7) . .
C16 C15 H15 120.3 . .
C14 C15 H15 120.3 . .
C15 C16 C17 120.2(7) . .
C15 C16 H16 119.9 . .
C17 C16 H16 119.9 . .
N2 C17 C16 121.6(6) . .
N2 C17 H17 119.2 . .
C16 C17 H17 119.2 . .
N2 C18 C14 126.2(5) . .
N2 C18 H18 116.9 . .
C14 C18 H18 116.9 . .
O3 C19 O4 123.6(5) . .
O3 C19 C20 119.9(5) . .
O4 C19 C20 116.5(5) . .
C21 C20 C25 120.3(5) . .
C21 C20 C19 119.9(5) . .
C25 C20 C19 119.8(4) . .
C20 C21 C22 118.9(5) . .
C20 C21 H21 120.5 . .
C22 C21 H21 120.5 . .
C23 C22 C21 119.9(4) . .
C23 C22 C26 120.1(5) . .
C21 C22 C26 119.9(5) . .
C22 C23 C24 121.3(5) . .
C22 C23 H23 119.4 . .
C24 C23 H23 119.4 . .
C25 C24 C23 118.6(5) . .
C25 C24 C27 121.5(5) . .
C23 C24 C27 119.9(5) . .
C24 C25 C20 120.9(5) . .
C24 C25 H25 119.6 . .
C20 C25 H25 119.6 . .
O5 C26 O6 122.4(5) . .
O5 C26 C22 120.3(5) . .
O6 C26 C22 117.3(5) . .
O5 C26 Cd2 62.7(3) . .
O6 C26 Cd2 60.0(3) . .
C22 C26 Cd2 173.4(4) . .
C24 C27 H27A 109.5 . .
C24 C27 H27B 109.5 . .
H27A C27 H27B 109.5 . .
C24 C27 H27C 109.5 . .
H27A C27 H27C 109.5 . .
H27B C27 H27C 109.5 . .
O8 C28 O7 122.6(5) . .
O8 C28 C29 119.4(5) . .
O7 C28 C29 117.9(5) . .
O8 C28 Cd1 62.4(3) . .
O7 C28 Cd1 60.4(3) . .
C29 C28 Cd1 174.9(4) . .
C30 C29 C34 119.1(4) . .
C30 C29 C28 120.3(5) . .
C34 C29 C28 120.6(5) . .
C29 C30 C31 122.1(5) . .
C29 C30 H30 119.0 . .
C31 C30 H30 119.0 . .
C32 C31 C30 117.4(5) . .
C32 C31 C36 121.6(5) . .
C30 C31 C36 120.9(5) . .
C33 C32 C31 121.7(5) . .
C33 C32 H32 119.2 . .
C31 C32 H32 119.2 . .
C32 C33 C34 120.0(5) . .
C32 C33 C35 119.3(4) . .
C34 C33 C35 120.7(5) . .
C33 C34 C29 119.7(5) . .
C33 C34 H34 120.1 . .
C29 C34 H34 120.1 . .
O10 C35 O9 123.2(5) . .
O10 C35 C33 119.7(4) . .
O9 C35 C33 117.0(5) . .
C31 C36 H36A 109.5 . .
C31 C36 H36B 109.5 . .
H36A C36 H36B 109.5 . .
C31 C36 H36C 109.5 . .
H36A C36 H36C 109.5 . .
H36B C36 H36C 109.5 . .
N3 C37 C38 121.7(6) . .
N3 C37 H37 119.1 . .
C38 C37 H37 119.1 . .
C37 C38 C39 119.5(6) . .
C37 C38 H38 120.2 . .
C39 C38 H38 120.2 . .
C38 C39 C40 119.7(6) . .
C38 C39 H39 120.2 . .
C40 C39 H39 120.2 . .
C41 C40 C39 117.4(6) . .
C41 C40 C42 120.9(6) . .
C39 C40 C42 121.7(6) . .
N3 C41 C40 123.7(5) . .
N3 C41 H41 118.2 . .
C40 C41 H41 118.2 . .
O11 C42 C40 107.3(5) . .
O11 C42 H42A 110.2 . .
C40 C42 H42A 110.2 . .
O11 C42 H42B 110.2 . .
C40 C42 H42B 110.2 . .
H42A C42 H42B 108.5 . .
C44 C43 O11 116.4(6) . .
C44 C43 C48 121.5(7) . .
O11 C43 C48 122.0(6) . .
C45 C44 C43 119.5(7) . .
C45 C44 H44 120.2 . .
C43 C44 H44 120.2 . .
C44 C45 C46 120.9(7) . .
C44 C45 H45 119.6 . .
C46 C45 H45 119.6 . .
C45 C46 C47 118.9(7) . .
C45 C46 H46 120.6 . .
C47 C46 H46 120.6 . .
C46 C47 O12 114.3(6) . .
C46 C47 C48 122.3(7) . .
O12 C47 C48 123.4(6) . .
C47 C48 C43 116.9(6) . .
C47 C48 H48 121.5 . .
C43 C48 H48 121.5 . .
O12 C49 C50 108.8(5) . .
O12 C49 H49A 109.9 . .
C50 C49 H49A 109.9 . .
O12 C49 H49B 109.9 . .
C50 C49 H49B 109.9 . .
H49A C49 H49B 108.3 . .
C51 C50 C54 117.0(6) . .
C51 C50 C49 125.4(6) . .
C54 C50 C49 117.6(6) . .
C50 C51 C52 120.3(6) . .
C50 C51 H51 119.8 . .
C52 C51 H51 119.8 . .
C53 C52 C51 117.5(6) . .
N4 C53 C52 123.1(6) . .
N4 C53 H53 118.5 . .
C52 C53 H53 118.5 . .
N4 C54 C50 124.9(6) . .
N4 C54 H54 117.5 . .
C50 C54 H54 117.5 . .
C5 N1 C1 117.5(5) . .
C5 N1 Cd1 124.8(4) . .
C1 N1 Cd1 117.7(4) . .
C17 N2 C18 116.0(5) . .
C17 N2 Cd2 125.9(4) . 2_567
C18 N2 Cd2 118.0(4) . 2_567
C37 N3 C41 118.0(5) . .
C37 N3 Cd2 116.2(4) . .
C41 N3 Cd2 125.8(4) . .
C53 N4 C54 117.1(5) . .
C53 N4 Cd1 126.1(4) . 2_766
C54 N4 Cd1 116.3(4) . 2_766
C7 O1 C6 119.5(5) . .
C9 O2 C13 119.6(5) . .
C19 O3 Cd1 145.9(4) . .
C19 O4 Cd2 108.7(4) . 1_455
C26 O5 Cd2 90.1(3) . .
C26 O6 Cd2 92.2(3) . .
C28 O7 Cd1 92.1(3) . .
C28 O8 Cd1 90.2(3) . .
C35 O9 Cd1 108.9(4) . 1_655
C35 O10 Cd2 151.3(4) . .
C43 O11 C42 120.1(5) . .
C47 O12 C49 118.1(5) . .

loop_
_geom_bond_atom_site_label_1
_geom_bond_atom_site_label_2
_geom_bond_distance
_geom_bond_site_symmetry_2
Cd1 O9 2.242(4) 1_455
Cd1 N1 2.316(5) .
Cd1 O3 2.345(4) .
Cd1 O7 2.361(4) .
Cd1 N4 2.369(5) 2_766
Cd1 O8 2.403(4) .
Cd1 C28 2.712(5) .
Cd2 O4 2.230(4) 1_655
Cd2 O10 2.320(4) .
Cd2 N3 2.328(5) .
Cd2 O6 2.351(4) .
Cd2 N2 2.387(5) 2_567
Cd2 O5 2.411(4) .
Cd2 C26 2.713(5) .
C1 N1 1.343(7) .
C1 C2 1.365(9) .
C1 H1 0.9300 .
C2 C3 1.371(9) .
C2 H2 0.9300 .
C3 C4 1.372(9) .
C3 H3 0.9300 .
C4 C5 1.382(8) .
C4 C6 1.514(8) .
C5 N1 1.327(7) .
C5 H5 0.9300 .
C6 O1 1.383(8) .
C6 H6A 0.9700 .
C6 H6B 0.9700 .
C7 C12 1.373(9) .
C7 O1 1.377(7) .
C7 C8 1.388(9) .
C8 C9 1.408(9) .
C8 H8 0.9300 .
C9 O2 1.368(8) .
C9 C10 1.378(9) .
C10 C11 1.371(10) .
C10 H10 0.9300 .
C11 C12 1.383(9) .
C11 H11 0.9300 .
C12 H12 0.9300 .
C13 O2 1.402(8) .
C13 C14 1.497(8) .
C13 H13A 0.9700 .
C13 H13B 0.9700 .
C14 C18 1.359(8) .
C14 C15 1.383(9) .
C15 C16 1.360(10) .
C15 H15 0.9300 .
C16 C17 1.392(10) .
C16 H16 0.9300 .
C17 N2 1.335(7) .
C17 H17 0.9300 .
C18 N2 1.350(7) .
C18 H18 0.9300 .
C19 O3 1.242(6) .
C19 O4 1.265(6) .
C19 C20 1.512(7) .
C20 C21 1.383(7) .
C20 C25 1.391(7) .
C21 C22 1.404(7) .
C21 H21 0.9300 .
C22 C23 1.376(7) .
C22 C26 1.510(7) .
C23 C24 1.389(7) .
C23 H23 0.9300 .
C24 C25 1.382(7) .
C24 C27 1.507(7) .
C25 H25 0.9300 .
C26 O5 1.241(6) .
C26 O6 1.267(6) .
C27 H27A 0.9600 .
C27 H27B 0.9600 .
C27 H27C 0.9600 .
C28 O8 1.249(7) .
C28 O7 1.251(6) .
C28 C29 1.503(7) .
C29 C30 1.384(7) .
C29 C34 1.399(7) .
C30 C31 1.401(7) .
C30 H30 0.9300 .
C31 C32 1.391(7) .
C31 C36 1.500(7) .
C32 C33 1.382(7) .
C32 H32 0.9300 .
C33 C34 1.391(7) .
C33 C35 1.506(7) .
C34 H34 0.9300 .
C35 O10 1.249(6) .
C35 O9 1.259(6) .
C36 H36A 0.9600 .
C36 H36B 0.9600 .
C36 H36C 0.9600 .
C37 N3 1.337(7) .
C37 C38 1.373(9) .
C37 H37 0.9300 .
C38 C39 1.374(9) .
C38 H38 0.9300 .
C39 C40 1.376(9) .
C39 H39 0.9300 .
C40 C41 1.375(8) .
C40 C42 1.497(9) .
C41 N3 1.340(7) .
C41 H41 0.9300 .
C42 O11 1.396(8) .
C42 H42A 0.9700 .
C42 H42B 0.9700 .
C43 C44 1.372(10) .
C43 O11 1.385(8) .
C43 C48 1.398(9) .
C44 C45 1.370(10) .
C44 H44 0.9300 .
C45 C46 1.374(10) .
C45 H45 0.9300 .
C46 C47 1.375(9) .
C46 H46 0.9300 .
C47 O12 1.382(8) .
C47 C48 1.383(9) .
C48 H48 0.9300 .
C49 O12 1.408(7) .
C49 C50 1.497(9) .
C49 H49A 0.9700 .
C49 H49B 0.9700 .
C50 C51 1.365(9) .
C50 C54 1.372(8) .
C51 C52 1.402(10) .
C51 H51 0.9300 .
C52 C53 1.387(9) .
C53 N4 1.329(8) .
C53 H53 0.9300 .
C54 N4 1.341(7) .
C54 H54 0.9300 .
N2 Cd2 2.387(5) 2_567
N4 Cd1 2.369(5) 2_766
O4 Cd2 2.230(4) 1_455
O9 Cd1 2.242(4) 1_655

loop_
_geom_hbond_atom_site_label_D
_geom_hbond_atom_site_label_H
_geom_hbond_atom_site_label_A
_geom_hbond_distance_DH
_geom_hbond_distance_HA
_geom_hbond_distance_DA
_geom_hbond_angle_DHA
_geom_hbond_site_symmetry_A
C1 H1 O3 0.93 2.57 3.120(7) 118.5 .
C5 H5 O7 0.93 2.47 3.306(7) 148.9 2_567
C6 H6B O7 0.97 2.50 3.148(8) 123.9 2_567
C41 H41 O6 0.93 2.50 3.335(7) 149.6 2_766
C42 H42A O6 0.97 2.44 3.259(8) 142.1 2_766
C54 H54 O8 0.93 2.59 3.204(7) 124.4 2_766

loop_
_geom_torsion_atom_site_label_1
_geom_torsion_atom_site_label_2
_geom_torsion_atom_site_label_3
_geom_torsion_atom_site_label_4
_geom_torsion
_geom_torsion_site_symmetry_1
_geom_torsion_site_symmetry_4
N1 C1 C2 C3 -3.0(10) . .
C1 C2 C3 C4 2.0(10) . .
C2 C3 C4 C5 -0.6(10) . .
C2 C3 C4 C6 -176.7(7) . .
C3 C4 C5 N1 0.0(9) . .
C6 C4 C5 N1 176.2(6) . .
C3 C4 C6 O1 -18.0(10) . .
C5 C4 C6 O1 165.9(6) . .
C12 C7 C8 C9 -1.4(10) . .
O1 C7 C8 C9 -179.5(6) . .
C7 C8 C9 O2 -177.7(6) . .
C7 C8 C9 C10 1.5(10) . .
O2 C9 C10 C11 177.6(6) . .
C8 C9 C10 C11 -1.6(11) . .
C9 C10 C11 C12 1.6(12) . .
O1 C7 C12 C11 179.6(6) . .
C8 C7 C12 C11 1.3(11) . .
C10 C11 C12 C7 -1.4(11) . .
O2 C13 C14 C18 -158.7(6) . .
O2 C13 C14 C15 19.6(9) . .
C18 C14 C15 C16 -2.6(11) . .
C13 C14 C15 C16 179.1(7) . .
C14 C15 C16 C17 -0.2(13) . .
C15 C16 C17 N2 2.3(12) . .
C15 C14 C18 N2 3.6(10) . .
C13 C14 C18 N2 -177.9(6) . .
O3 C19 C20 C21 11.1(7) . .
O4 C19 C20 C21 -169.4(5) . .
O3 C19 C20 C25 -168.6(5) . .
O4 C19 C20 C25 11.0(7) . .
C25 C20 C21 C22 -1.6(8) . .
C19 C20 C21 C22 178.7(4) . .
C20 C21 C22 C23 2.4(8) . .
C20 C21 C22 C26 -176.5(4) . .
C21 C22 C23 C24 -1.7(8) . .
C26 C22 C23 C24 177.3(5) . .
C22 C23 C24 C25 0.0(8) . .
C22 C23 C24 C27 177.3(5) . .
C23 C24 C25 C20 0.8(8) . .
C27 C24 C25 C20 -176.4(5) . .
C21 C20 C25 C24 0.0(8) . .
C19 C20 C25 C24 179.7(5) . .
C23 C22 C26 O5 -179.4(5) . .
C21 C22 C26 O5 -0.5(8) . .
C23 C22 C26 O6 -0.8(8) . .
C21 C22 C26 O6 178.2(5) . .
C23 C22 C26 Cd2 -64(3) . .
C21 C22 C26 Cd2 115(3) . .
O4 Cd2 C26 O5 177.0(3) 1_655 .
O10 Cd2 C26 O5 9.6(4) . .
N3 Cd2 C26 O5 -77.3(3) . .
O6 Cd2 C26 O5 -174.9(5) . .
N2 Cd2 C26 O5 90.0(3) 2_567 .
O4 Cd2 C26 O6 -8.1(4) 1_655 .
O10 Cd2 C26 O6 -175.5(3) . .
N3 Cd2 C26 O6 97.6(3) . .
N2 Cd2 C26 O6 -95.1(3) 2_567 .
O5 Cd2 C26 O6 174.9(5) . .
O4 Cd2 C26 C22 59(3) 1_655 .
O10 Cd2 C26 C22 -109(3) . .
N3 Cd2 C26 C22 164(3) . .
O6 Cd2 C26 C22 67(3) . .
N2 Cd2 C26 C22 -28(3) 2_567 .
O5 Cd2 C26 C22 -118(3) . .
O9 Cd1 C28 O8 176.5(3) 1_455 .
N1 Cd1 C28 O8 -80.6(3) . .
O3 Cd1 C28 O8 7.0(4) . .
O7 Cd1 C28 O8 -175.1(5) . .
N4 Cd1 C28 O8 87.1(3) 2_766 .
O9 Cd1 C28 O7 -8.4(4) 1_455 .
N1 Cd1 C28 O7 94.6(3) . .
O3 Cd1 C28 O7 -177.9(3) . .
N4 Cd1 C28 O7 -97.8(3) 2_766 .
O8 Cd1 C28 O7 175.1(5) . .
O9 Cd1 C28 C29 65(4) 1_455 .
N1 Cd1 C28 C29 168(4) . .
O3 Cd1 C28 C29 -105(4) . .
O7 Cd1 C28 C29 73(4) . .
N4 Cd1 C28 C29 -25(4) 2_766 .
O8 Cd1 C28 C29 -112(4) . .
O8 C28 C29 C30 -177.6(5) . .
O7 C28 C29 C30 1.9(8) . .
Cd1 C28 C29 C30 -68(4) . .
O8 C28 C29 C34 1.3(8) . .
O7 C28 C29 C34 -179.1(5) . .
Cd1 C28 C29 C34 111(4) . .
C34 C29 C30 C31 0.6(8) . .
C28 C29 C30 C31 179.5(5) . .
C29 C30 C31 C32 -1.4(8) . .
C29 C30 C31 C36 176.2(5) . .
C30 C31 C32 C33 0.5(8) . .
C36 C31 C32 C33 -177.2(5) . .
C31 C32 C33 C34 1.3(8) . .
C31 C32 C33 C35 -179.1(5) . .
C32 C33 C34 C29 -2.1(7) . .
C35 C33 C34 C29 178.3(4) . .
C30 C29 C34 C33 1.2(7) . .
C28 C29 C34 C33 -177.7(4) . .
C32 C33 C35 O10 -172.3(5) . .
C34 C33 C35 O10 7.3(8) . .
C32 C33 C35 O9 6.3(7) . .
C34 C33 C35 O9 -174.1(5) . .
N3 C37 C38 C39 -0.2(10) . .
C37 C38 C39 C40 -1.1(10) . .
C38 C39 C40 C41 1.7(10) . .
C38 C39 C40 C42 -176.7(6) . .
C39 C40 C41 N3 -1.1(9) . .
C42 C40 C41 N3 177.3(6) . .
C41 C40 C42 O11 -135.7(6) . .
C39 C40 C42 O11 42.7(9) . .
O11 C43 C44 C45 178.3(7) . .
C48 C43 C44 C45 2.0(13) . .
C43 C44 C45 C46 -2.0(13) . .
C44 C45 C46 C47 0.8(13) . .
C45 C46 C47 O12 -178.2(7) . .
C45 C46 C47 C48 0.5(12) . .
C46 C47 C48 C43 -0.6(11) . .
O12 C47 C48 C43 178.1(7) . .
C44 C43 C48 C47 -0.7(12) . .
O11 C43 C48 C47 -176.9(7) . .
O12 C49 C50 C51 8.9(10) . .
O12 C49 C50 C54 -172.9(6) . .
C54 C50 C51 C52 -0.9(10) . .
C49 C50 C51 C52 177.4(7) . .
C50 C51 C52 C53 -1.2(11) . .
C51 C52 C53 N4 1.7(10) . .
C51 C50 C54 N4 2.7(10) . .
C49 C50 C54 N4 -175.7(6) . .
C4 C5 N1 C1 -0.8(9) . .
C4 C5 N1 Cd1 179.9(4) . .
C2 C1 N1 C5 2.3(9) . .
C2 C1 N1 Cd1 -178.3(5) . .
O9 Cd1 N1 C5 19.2(5) 1_455 .
O3 Cd1 N1 C5 145.1(5) . .
O7 Cd1 N1 C5 -71.5(4) . .
N4 Cd1 N1 C5 157.5(6) 2_766 .
O8 Cd1 N1 C5 -126.1(4) . .
C28 Cd1 N1 C5 -99.1(5) . .
O9 Cd1 N1 C1 -160.0(4) 1_455 .
O3 Cd1 N1 C1 -34.2(4) . .
O7 Cd1 N1 C1 109.3(4) . .
N4 Cd1 N1 C1 -21.8(10) 2_766 .
O8 Cd1 N1 C1 54.6(4) . .
C28 Cd1 N1 C1 81.7(4) . .
C16 C17 N2 C18 -1.5(10) . .
C16 C17 N2 Cd2 175.3(6) . 2_567
C14 C18 N2 C17 -1.6(9) . .
C14 C18 N2 Cd2 -178.6(5) . 2_567
C38 C37 N3 C41 0.9(9) . .
C38 C37 N3 Cd2 -178.5(5) . .
C40 C41 N3 C37 -0.2(8) . .
C40 C41 N3 Cd2 179.1(4) . .
O4 Cd2 N3 C37 -163.7(4) 1_655 .
O10 Cd2 N3 C37 -39.5(4) . .
O6 Cd2 N3 C37 103.6(4) . .
N2 Cd2 N3 C37 -5.8(10) 2_567 .
O5 Cd2 N3 C37 49.3(4) . .
C26 Cd2 N3 C37 75.8(4) . .
O4 Cd2 N3 C41 17.1(5) 1_655 .
O10 Cd2 N3 C41 141.2(4) . .
O6 Cd2 N3 C41 -75.6(4) . .
N2 Cd2 N3 C41 174.9(6) 2_567 .
O5 Cd2 N3 C41 -130.0(4) . .
C26 Cd2 N3 C41 -103.4(4) . .
C52 C53 N4 C54 -0.1(9) . .
C52 C53 N4 Cd1 -172.1(5) . 2_766
C50 C54 N4 C53 -2.2(9) . .
C50 C54 N4 Cd1 170.6(5) . 2_766
C12 C7 O1 C6 167.5(7) . .
C8 C7 O1 C6 -14.3(10) . .
C4 C6 O1 C7 -178.4(6) . .
C10 C9 O2 C13 179.6(6) . .
C8 C9 O2 C13 -1.1(10) . .
C14 C13 O2 C9 175.6(5) . .
O4 C19 O3 Cd1 81.4(8) . .
C20 C19 O3 Cd1 -99.1(7) . .
O9 Cd1 O3 C19 -77.1(6) 1_455 .
N1 Cd1 O3 C19 -173.9(6) . .
O7 Cd1 O3 C19 89.6(7) . .
N4 Cd1 O3 C19 8.9(6) 2_766 .
O8 Cd1 O3 C19 94.5(6) . .
C28 Cd1 O3 C19 91.2(6) . .
O3 C19 O4 Cd2 8.2(6) . 1_455
C20 C19 O4 Cd2 -171.3(3) . 1_455
O6 C26 O5 Cd2 -5.2(5) . .
C22 C26 O5 Cd2 173.3(4) . .
O4 Cd2 O5 C26 -4.7(5) 1_655 .
O10 Cd2 O5 C26 -171.4(3) . .
N3 Cd2 O5 C26 103.5(3) . .
O6 Cd2 O5 C26 2.9(3) . .
N2 Cd2 O5 C26 -87.0(3) 2_567 .
O5 C26 O6 Cd2 5.4(6) . .
C22 C26 O6 Cd2 -173.2(4) . .
O4 Cd2 O6 C26 172.9(3) 1_655 .
O10 Cd2 O6 C26 6.7(5) . .
N3 Cd2 O6 C26 -85.5(3) . .
N2 Cd2 O6 C26 82.4(3) 2_567 .
O5 Cd2 O6 C26 -2.8(3) . .
O8 C28 O7 Cd1 5.1(6) . .
C29 C28 O7 Cd1 -174.4(4) . .
O9 Cd1 O7 C28 172.5(3) 1_455 .
N1 Cd1 O7 C28 -89.0(3) . .
O3 Cd1 O7 C28 3.2(4) . .
N4 Cd1 O7 C28 81.5(3) 2_766 .
O8 Cd1 O7 C28 -2.7(3) . .
O7 C28 O8 Cd1 -5.0(6) . .
C29 C28 O8 Cd1 174.5(4) . .
O9 Cd1 O8 C28 -5.4(5) 1_455 .
N1 Cd1 O8 C28 101.4(3) . .
O3 Cd1 O8 C28 -173.7(3) . .
O7 Cd1 O8 C28 2.7(3) . .
N4 Cd1 O8 C28 -90.9(3) 2_766 .
O10 C35 O9 Cd1 5.9(7) . 1_655
C33 C35 O9 Cd1 -172.6(4) . 1_655
O9 C35 O10 Cd2 83.9(9) . .
C33 C35 O10 Cd2 -97.6(8) . .
O4 Cd2 O10 C35 -73.5(8) 1_655 .
N3 Cd2 O10 C35 -173.9(7) . .
O6 Cd2 O10 C35 89.6(8) . .
N2 Cd2 O10 C35 13.2(7) 2_567 .
O5 Cd2 O10 C35 97.5(7) . .
C26 Cd2 O10 C35 93.1(7) . .
C44 C43 O11 C42 152.6(7) . .
C48 C43 O11 C42 -31.1(11) . .
C40 C42 O11 C43 -176.2(6) . .
C46 C47 O12 C49 163.6(7) . .
C48 C47 O12 C49 -15.1(11) . .
C50 C49 O12 C47 -168.2(6) . .
